data_4509979
loop_
_publ_author_name
'Hu, Bin'
'Tao, Tao'
'Bin, Zheng-Yang'
'Peng, Yu-Xin'
'Ma, Bin-Bin'
'Huang, Wei'

_publ_section_title
;
 Architectural Diversity for Anion-Mediated Self-Assembly of Four Pairs of
 Silver(I) Polymeric Isomers Having Linear andV-Shaped
 Imidazole/Thiophene/Imidazole Bridging Spacers
;
_journal_issue 1
_journal_name_full 'Crystal Growth &amp; Design'
_journal_page_first 300
_journal_paper_doi 10.1021/cg401581q
_journal_volume 14
_journal_year 2014
_chemical_formula_moiety 'C10 H8 Ag Cl N4 O4 S'
_chemical_formula_sum 'C10 H8 Ag Cl N4 O4 S'
_chemical_formula_weight 423.58
_chemical_name_systematic
; 
 ? 
;
_space_group_IT_number 14
_symmetry_cell_setting monoclinic
_symmetry_space_group_name_Hall '-P 2ybc'
_symmetry_space_group_name_H-M 'P 1 21/c 1'
_atom_sites_solution_hydrogens geom
_atom_sites_solution_primary direct
_atom_sites_solution_secondary difmap
_audit_creation_method SHELXL-97
_cell_angle_alpha 90.00
_cell_angle_beta 127.0540(10)
_cell_angle_gamma 90.00
_cell_formula_units_Z 4
_cell_length_a 9.5081(6)
_cell_length_b 13.1649(9)
_cell_length_c 13.5056(10)
_cell_measurement_reflns_used 4160
_cell_measurement_temperature 291(2)
_cell_measurement_theta_max 27.415
_cell_measurement_theta_min 2.442
_cell_volume 1349.16(16)
_computing_cell_refinement SMART
_computing_data_collection 'SMART (Bruker 2000)'
_computing_data_reduction 'SAINT (Bruker 2000)'
_computing_molecular_graphics SHELXTL
_computing_publication_material SHELXTL
_computing_structure_refinement 'SHELXL-97 (Sheldrick, 1997)'
_computing_structure_solution 'SHELXS-97 (Sheldrick, 1990)'
_diffrn_ambient_temperature 291(2)
_diffrn_measured_fraction_theta_full 0.999
_diffrn_measured_fraction_theta_max 0.999
_diffrn_measurement_device_type 'Bruker Smart Apex CCD area detector'
_diffrn_measurement_method '\f and \w scans'
_diffrn_radiation_monochromator graphite
_diffrn_radiation_source 'fine-focus sealed tube'
_diffrn_radiation_type MoK\a
_diffrn_radiation_wavelength 0.71073
_diffrn_reflns_av_R_equivalents 0.0158
_diffrn_reflns_av_sigmaI/netI 0.0168
_diffrn_reflns_limit_h_max 11
_diffrn_reflns_limit_h_min -11
_diffrn_reflns_limit_k_max 15
_diffrn_reflns_limit_k_min -15
_diffrn_reflns_limit_l_max 16
_diffrn_reflns_limit_l_min -16
_diffrn_reflns_number 7431
_diffrn_reflns_theta_full 25.00
_diffrn_reflns_theta_max 25.00
_diffrn_reflns_theta_min 2.44
_exptl_absorpt_coefficient_mu 1.867
_exptl_absorpt_correction_T_max 0.8650
_exptl_absorpt_correction_T_min 0.8070
_exptl_absorpt_correction_type multi-scan
_exptl_absorpt_process_details 'SADABS, Bruker(2000)'
_exptl_crystal_colour colorless
_exptl_crystal_density_diffrn 2.085
_exptl_crystal_density_method 'not measured'
_exptl_crystal_description block
_exptl_crystal_F_000 832
_exptl_crystal_size_max 0.12
_exptl_crystal_size_mid 0.10
_exptl_crystal_size_min 0.08
_refine_diff_density_max 0.825
_refine_diff_density_min -0.990
_refine_diff_density_rms 0.098
_refine_ls_extinction_method none
_refine_ls_goodness_of_fit_ref 1.063
_refine_ls_hydrogen_treatment constr
_refine_ls_matrix_type full
_refine_ls_number_parameters 190
_refine_ls_number_reflns 2377
_refine_ls_number_restraints 4
_refine_ls_restrained_S_all 1.080
_refine_ls_R_factor_all 0.0392
_refine_ls_R_factor_gt 0.0355
_refine_ls_shift/su_max 0.000
_refine_ls_shift/su_mean 0.000
_refine_ls_structure_factor_coef Fsqd
_refine_ls_weighting_details 'calc w=1/[\s^2^(Fo^2^)+(0.0603P)^2^+2.9882P] where P=(Fo^2^+2Fc^2^)/3'
_refine_ls_weighting_scheme calc
_refine_ls_wR_factor_gt 0.1077
_refine_ls_wR_factor_ref 0.1106
_reflns_number_gt 2143
_reflns_number_total 2377
_reflns_threshold_expression >2sigma(I)
_cod_data_source_file cg401581q_si_002.cif
_cod_data_source_block 5
_cod_depositor_comments
;
The following automatic conversions were performed:

'_symmetry_cell_setting' value 'Monoclinic' changed to 'monoclinic'
according to
/usr/data/users/saulius/automatic-downloads/current/ACS/lib/dictionaries/cif_core.dic
dictionary named 'cif_core.dic' version 2.4.2 from 2011-04-26.

Automatic conversion script
Id: cif_fix_values 2281 2013-09-26 08:29:07Z andrius 
;
_cod_original_sg_symbol_H-M 'P 21/c'
_cod_database_code 4509979

loop_
_symmetry_equiv_pos_as_xyz
'x, y, z'
'-x, y+1/2, -z+1/2'
'-x, -y, -z'
'x, -y-1/2, z-1/2'

loop_
_atom_site_label
_atom_site_type_symbol
_atom_site_fract_x
_atom_site_fract_y
_atom_site_fract_z
_atom_site_U_iso_or_equiv
_atom_site_adp_type
_atom_site_occupancy
_atom_site_symmetry_multiplicity
_atom_site_calc_flag
_atom_site_refinement_flags
Ag1 Ag 0.54946(6) 0.26498(3) 0.89263(4) 0.05143(18) Uani 1 1 d .
C1 C 0.4722(6) 0.5002(3) 0.8631(4) 0.0354(9) Uani 1 1 d .
H1 H 0.5860 0.5168 0.8915 0.042 Uiso 1 1 calc R
C2 C 0.2421(6) 0.4165(3) 0.8065(5) 0.0450(11) Uani 1 1 d .
H2 H 0.1670 0.3623 0.7880 0.054 Uiso 1 1 calc R
C3 C 0.1964(6) 0.5157(3) 0.7933(5) 0.0440(11) Uani 1 1 d .
H3 H 0.0878 0.5422 0.7660 0.053 Uiso 1 1 calc R
C4 C 0.3548(6) 0.6761(3) 0.8255(4) 0.0356(9) Uani 1 1 d .
C5 C 0.2181(7) 0.7410(4) 0.7591(6) 0.0573(14) Uani 1 1 d .
H5 H 0.1006 0.7210 0.7084 0.069 Uiso 1 1 calc R
C6 C 0.2747(7) 0.8430(4) 0.7755(5) 0.0602(15) Uani 1 1 d .
H6 H 0.1980 0.8977 0.7364 0.072 Uiso 1 1 calc R
C7 C 0.4505(5) 0.8528(3) 0.8534(4) 0.0351(9) Uani 1 1 d .
C8 C 0.7283(6) 0.9539(4) 0.9518(5) 0.0513(12) Uani 1 1 d .
H8 H 0.8103 0.9021 0.9781 0.062 Uiso 1 1 calc R
C9 C 0.7606(6) 1.0540(3) 0.9649(5) 0.0510(12) Uani 1 1 d .
H9 H 0.8707 1.0835 1.0025 0.061 Uiso 1 1 calc R
C10 C 0.4834(6) 1.0372(3) 0.8722(4) 0.0379(9) Uani 1 1 d .
H10 H 0.3653 1.0515 0.8339 0.046 Uiso 1 1 calc R
N1 N 0.4144(5) 0.4071(3) 0.8510(3) 0.0389(8) Uani 1 1 d .
N2 N 0.3445(5) 0.5689(3) 0.8288(3) 0.0351(8) Uani 1 1 d .
N3 N 0.5505(4) 0.9428(3) 0.8918(3) 0.0342(8) Uani 1 1 d .
N4 N 0.6067(5) 1.1061(3) 0.9144(4) 0.0407(8) Uani 1 1 d .
S1 S 0.55496(14) 0.73729(8) 0.91094(13) 0.0444(3) Uani 1 1 d .
Cl1 Cl 1.03591(18) 0.33827(10) 1.09652(15) 0.0646(4) Uani 1 1 d U
O1 O 0.8470(5) 0.3685(3) 1.0122(4) 0.0739(11) Uani 1 1 d U
O2 O 1.1245(5) 0.3471(4) 1.2313(4) 0.0851(13) Uani 1 1 d U
O3 O 1.1292(6) 0.4078(3) 1.0608(5) 0.0820(14) Uani 1 1 d U
O4 O 1.0581(6) 0.2359(3) 1.0583(5) 0.0705(11) Uani 1 1 d U

loop_
_atom_site_aniso_label
_atom_site_aniso_U_11
_atom_site_aniso_U_22
_atom_site_aniso_U_33
_atom_site_aniso_U_23
_atom_site_aniso_U_13
_atom_site_aniso_U_12
Ag1 0.0816(3) 0.0206(2) 0.0660(3) 0.00367(14) 0.0518(3) 0.00803(15)
C1 0.040(2) 0.024(2) 0.043(2) -0.0008(16) 0.026(2) -0.0006(16)
C2 0.048(2) 0.029(2) 0.063(3) -0.007(2) 0.036(2) -0.0101(19)
C3 0.044(2) 0.029(2) 0.064(3) -0.006(2) 0.035(2) -0.0043(18)
C4 0.044(2) 0.0220(19) 0.041(2) -0.0019(17) 0.026(2) -0.0001(17)
C5 0.041(3) 0.034(3) 0.068(4) 0.002(2) 0.018(3) -0.001(2)
C6 0.045(3) 0.024(2) 0.076(4) 0.008(2) 0.018(3) 0.0060(19)
C7 0.044(2) 0.0211(19) 0.042(2) 0.0025(17) 0.027(2) 0.0040(16)
C8 0.041(2) 0.029(2) 0.075(3) 0.002(2) 0.031(2) 0.0076(19)
C9 0.045(3) 0.031(2) 0.070(3) -0.005(2) 0.031(2) -0.0041(19)
C10 0.045(2) 0.022(2) 0.049(3) 0.0035(18) 0.029(2) 0.0063(18)
N1 0.050(2) 0.0211(17) 0.050(2) -0.0022(15) 0.0325(18) -0.0015(15)
N2 0.0416(18) 0.0220(16) 0.045(2) -0.0016(14) 0.0279(17) -0.0014(14)
N3 0.0421(19) 0.0209(18) 0.042(2) 0.0017(13) 0.0264(17) 0.0034(13)
N4 0.051(2) 0.0201(17) 0.054(2) 0.0002(15) 0.0331(19) 0.0027(15)
S1 0.0383(6) 0.0200(5) 0.0682(8) 0.0046(5) 0.0284(6) 0.0031(4)
Cl1 0.0594(7) 0.0483(7) 0.0922(10) -0.0119(7) 0.0488(7) -0.0134(6)
O1 0.0568(17) 0.068(3) 0.098(3) -0.003(2) 0.047(2) 0.0076(19)
O2 0.054(2) 0.102(4) 0.0879(15) -0.031(3) 0.036(2) -0.015(2)
O3 0.069(2) 0.047(2) 0.150(4) 0.024(2) 0.076(3) 0.0101(19)
O4 0.070(2) 0.0462(18) 0.094(3) -0.0010(19) 0.049(2) 0.0065(18)

loop_
_atom_type_symbol
_atom_type_description
_atom_type_scat_dispersion_real
_atom_type_scat_dispersion_imag
_atom_type_scat_source
C C 0.0033 0.0016 'International Tables Vol C Tables 4.2.6.8 and 6.1.1.4'
H H 0.0000 0.0000 'International Tables Vol C Tables 4.2.6.8 and 6.1.1.4'
N N 0.0061 0.0033 'International Tables Vol C Tables 4.2.6.8 and 6.1.1.4'
O O 0.0106 0.0060 'International Tables Vol C Tables 4.2.6.8 and 6.1.1.4'
Cl Cl 0.1484 0.1585 'International Tables Vol C Tables 4.2.6.8 and 6.1.1.4'
S S 0.1246 0.1234 'International Tables Vol C Tables 4.2.6.8 and 6.1.1.4'
Ag Ag -0.8971 1.1015 'International Tables Vol C Tables 4.2.6.8 and 6.1.1.4'

loop_
_geom_angle_atom_site_label_1
_geom_angle_atom_site_label_2
_geom_angle_atom_site_label_3
_geom_angle
_geom_angle_site_symmetry_1
_geom_angle_site_symmetry_3
N4 Ag1 N1 162.41(15) 1_545 .
N4 Ag1 O1 109.34(14) 1_545 .
N1 Ag1 O1 87.79(13) . .
N1 C1 N2 111.1(4) . .
N1 C1 H1 124.5 . .
N2 C1 H1 124.5 . .
C3 C2 N1 110.5(4) . .
C3 C2 H2 124.8 . .
N1 C2 H2 124.8 . .
C2 C3 N2 105.4(4) . .
C2 C3 H3 127.3 . .
N2 C3 H3 127.3 . .
C5 C4 N2 126.5(4) . .
C5 C4 S1 112.5(3) . .
N2 C4 S1 121.0(3) . .
C4 C5 C6 112.0(4) . .
C4 C5 H5 124.0 . .
C6 C5 H5 124.0 . .
C7 C6 C5 113.0(4) . .
C7 C6 H6 123.5 . .
C5 C6 H6 123.5 . .
C6 C7 N3 128.0(4) . .
C6 C7 S1 112.1(3) . .
N3 C7 S1 119.9(3) . .
C9 C8 N3 106.5(4) . .
C9 C8 H8 126.7 . .
N3 C8 H8 126.7 . .
C8 C9 N4 109.7(4) . .
C8 C9 H9 125.2 . .
N4 C9 H9 125.2 . .
N4 C10 N3 111.1(4) . .
N4 C10 H10 124.5 . .
N3 C10 H10 124.5 . .
C1 N1 C2 105.7(4) . .
C1 N1 Ag1 130.0(3) . .
C2 N1 Ag1 124.3(3) . .
C1 N2 C3 107.3(3) . .
C1 N2 C4 127.7(4) . .
C3 N2 C4 125.0(4) . .
C10 N3 C8 106.6(4) . .
C10 N3 C7 124.7(3) . .
C8 N3 C7 128.6(4) . .
C10 N4 C9 106.1(4) . .
C10 N4 Ag1 122.1(3) . 1_565
C9 N4 Ag1 131.8(3) . 1_565
C4 S1 C7 90.4(2) . .
O2 Cl1 O1 116.8(3) . .
O2 Cl1 O4 113.5(3) . .
O1 Cl1 O4 109.4(3) . .
O2 Cl1 O3 109.3(3) . .
O1 Cl1 O3 105.0(3) . .
O4 Cl1 O3 101.5(3) . .
Cl1 O1 Ag1 133.2(3) . .

loop_
_geom_bond_atom_site_label_1
_geom_bond_atom_site_label_2
_geom_bond_distance
_geom_bond_site_symmetry_2
Ag1 N4 2.137(3) 1_545
Ag1 N1 2.143(3) .
Ag1 O1 2.639(4) .
C1 N1 1.313(5) .
C1 N2 1.353(5) .
C1 H1 0.9300 .
C2 C3 1.354(6) .
C2 N1 1.369(6) .
C2 H2 0.9300 .
C3 N2 1.375(5) .
C3 H3 0.9300 .
C4 C5 1.349(7) .
C4 N2 1.417(5) .
C4 S1 1.719(4) .
C5 C6 1.414(7) .
C5 H5 0.9300 .
C6 C7 1.341(7) .
C6 H6 0.9300 .
C7 N3 1.408(5) .
C7 S1 1.724(4) .
C8 C9 1.340(7) .
C8 N3 1.373(6) .
C8 H8 0.9300 .
C9 N4 1.369(6) .
C9 H9 0.9300 .
C10 N4 1.310(6) .
C10 N3 1.348(6) .
C10 H10 0.9300 .
N4 Ag1 2.137(3) 1_565
Cl1 O2 1.479(5) .
Cl1 O1 1.489(4) .
Cl1 O4 1.503(4) .
Cl1 O3 1.540(4) .

loop_
_geom_torsion_atom_site_label_1
_geom_torsion_atom_site_label_2
_geom_torsion_atom_site_label_3
_geom_torsion_atom_site_label_4
_geom_torsion
_geom_torsion_site_symmetry_1
_geom_torsion_site_symmetry_4
N1 C2 C3 N2 1.0(6) . .
N2 C4 C5 C6 -179.2(5) . .
S1 C4 C5 C6 0.8(7) . .
C4 C5 C6 C7 -0.3(8) . .
C5 C6 C7 N3 -179.0(5) . .
C5 C6 C7 S1 -0.4(7) . .
N3 C8 C9 N4 0.0(6) . .
N2 C1 N1 C2 0.3(5) . .
N2 C1 N1 Ag1 -178.4(3) . .
C3 C2 N1 C1 -0.8(6) . .
C3 C2 N1 Ag1 178.0(3) . .
N4 Ag1 N1 C1 179.5(4) 1_545 .
O1 Ag1 N1 C1 12.3(4) . .
N4 Ag1 N1 C2 1.0(7) 1_545 .
O1 Ag1 N1 C2 -166.2(4) . .
N1 C1 N2 C3 0.3(5) . .
N1 C1 N2 C4 -178.0(4) . .
C2 C3 N2 C1 -0.8(5) . .
C2 C3 N2 C4 177.6(4) . .
C5 C4 N2 C1 159.1(5) . .
S1 C4 N2 C1 -20.9(6) . .
C5 C4 N2 C3 -18.9(8) . .
S1 C4 N2 C3 161.1(4) . .
N4 C10 N3 C8 0.8(5) . .
N4 C10 N3 C7 -177.8(4) . .
C9 C8 N3 C10 -0.5(6) . .
C9 C8 N3 C7 178.1(4) . .
C6 C7 N3 C10 11.9(7) . .
S1 C7 N3 C10 -166.6(3) . .
C6 C7 N3 C8 -166.4(5) . .
S1 C7 N3 C8 15.1(6) . .
N3 C10 N4 C9 -0.8(5) . .
N3 C10 N4 Ag1 177.0(3) . 1_565
C8 C9 N4 C10 0.5(6) . .
C8 C9 N4 Ag1 -177.0(4) . 1_565
C5 C4 S1 C7 -0.8(4) . .
N2 C4 S1 C7 179.1(4) . .
C6 C7 S1 C4 0.7(4) . .
N3 C7 S1 C4 179.4(3) . .
O2 Cl1 O1 Ag1 -98.0(4) . .
O4 Cl1 O1 Ag1 32.6(4) . .
O3 Cl1 O1 Ag1 140.8(3) . .
N4 Ag1 O1 Cl1 -6.5(4) 1_545 .
N1 Ag1 O1 Cl1 169.4(4) . .
